data_7237151
loop_
_publ_author_name
'Cepeda, Javier'
'P\'erez-Mendoza, Manuel'
'Calahorro, Antonio J.'
'Casati, Nicola'
'Seco, Jos\'e Manuel'
'Aragones-Anglada, Marta'
'Moghadam, Peyman Z.'
'Fairen-Jimenez, David'
'Rodr\'iguez-Di\'eguez, Antonio'

_publ_section_title
;
 Modulation of pore shape and adsorption selectivity by ligand
 functionalization in a series of &#x201C;rob&#x201D;-like flexible
 metal--organic frameworks
;
_journal_issue 36
_journal_name_full 'Journal of Materials Chemistry A'
_journal_page_first 17409
_journal_paper_doi 10.1039/C8TA04316G
_journal_volume 6
_journal_year 2018
_chemical_formula_moiety 'C13 H15 Cu N2 O4, 2(H2 O)'
_chemical_formula_sum 'C13 H19 Cu N2 O6'
_chemical_formula_weight 362.84
_chemical_name_systematic
'poly-{[(mu-1,4-bis(4-pyridyl)-2,3-diaza-1,3-butadiene)-kN,N')bis(mu4-2,2'-dimethylglutarato-kO:kO':kO'':kO''')dicopper(II)] tetrahydrate}'
_space_group_crystal_system monoclinic
_space_group_IT_number 15
_space_group_name_Hall '-C 2yc'
_space_group_name_H-M_alt 'C 1 2/c 1'
_atom_sites_solution_hydrogens mixed
_atom_sites_solution_primary direct
_atom_sites_solution_secondary difmap
_audit_creation_method SHELXL-2014
_audit_update_record
;
2018-04-10 deposited with the CCDC.
2018-08-08 downloaded from the CCDC.
;
_cell_angle_alpha 90
_cell_angle_beta 92.81(3)
_cell_angle_gamma 90
_cell_formula_units_Z 8
_cell_length_a 27.253(1)
_cell_length_b 13.608(1)
_cell_length_c 9.146(2)
_cell_measurement_reflns_used 25819
_cell_measurement_temperature 100(2)
_cell_measurement_theta_max 23.338
_cell_measurement_theta_min 2.34
_cell_volume 3387.8(8)
_computing_cell_refinement 'Bruker SAINT'
_computing_data_collection 'Bruker APEX2'
_computing_data_reduction 'Bruker SAINT'
_computing_molecular_graphics 'Bruker SHELXTL'
_computing_publication_material 'Bruker SHELXTL'
_computing_structure_refinement 'SHELXL-2014 (Sheldrick, 2014)'
_computing_structure_solution 'SHELXS-97 (Sheldrick 2008)'
_diffrn_ambient_temperature 100(2)
_diffrn_measured_fraction_theta_full 0.994
_diffrn_measured_fraction_theta_max 0.995
_diffrn_measurement_device_type 'Bruker APEX-II CCD'
_diffrn_measurement_method '\f and \w scans'
_diffrn_radiation_monochromator graphite
_diffrn_radiation_source 'fine-focus sealed tube'
_diffrn_radiation_type MoK\a
_diffrn_radiation_wavelength 0.71073
_diffrn_reflns_av_R_equivalents 0.0929
_diffrn_reflns_av_unetI/netI 0.0660
_diffrn_reflns_Laue_measured_fraction_full 0.994
_diffrn_reflns_Laue_measured_fraction_max 0.995
_diffrn_reflns_limit_h_max 30
_diffrn_reflns_limit_h_min -29
_diffrn_reflns_limit_k_max 15
_diffrn_reflns_limit_k_min -15
_diffrn_reflns_limit_l_max 10
_diffrn_reflns_limit_l_min -10
_diffrn_reflns_number 25819
_diffrn_reflns_point_group_measured_fraction_full 0.994
_diffrn_reflns_point_group_measured_fraction_max 0.995
_diffrn_reflns_theta_full 23.300
_diffrn_reflns_theta_max 23.291
_diffrn_reflns_theta_min 2.698
_exptl_absorpt_coefficient_mu 1.317
_exptl_absorpt_correction_T_max 0.893
_exptl_absorpt_correction_T_min 0.824
_exptl_absorpt_correction_type numerical
_exptl_absorpt_process_details
;
CrysAlisPro, Agilent Technologies,
Version 1.171.35.15 (release 03-08-2011 CrysAlis171 .NET)
(compiled Aug  3 2011,13:03:54)
Analytical numeric absorption correction using a multifaceted crystal
model based on expressions derived by R.C. Clark & J.S. Reid.
(Clark, R. C. & Reid, J. S. (1995). Acta Cryst. A51, 887-897)
;
_exptl_crystal_colour 'light green'
_exptl_crystal_density_diffrn 1.423
_exptl_crystal_density_method none
_exptl_crystal_description prismatic
_exptl_crystal_F_000 1504
_exptl_crystal_preparation adsorption
_exptl_crystal_size_max 0.16
_exptl_crystal_size_mid 0.10
_exptl_crystal_size_min 0.06
_platon_squeeze_details
;
TITL shelx     C 2/c        R = 0.05
CELL   27.2530   13.6080    9.1460     90.00     92.81     90.00
SPGR C2/c
# Solvent Accessible Volume =       860
# Electrons Found in S.A.V. =        34
# Note: Atoms in Void are Labelled as Cxxx and Qxxx for all Others
Q101 0.885 0.114 0.222 !       0.58 eA-3
Q102 0.796 0.096-0.003 !       0.56 eA-3
Q103 0.784 0.502 0.464 !       0.54 eA-3
Q104 0.773 0.191 0.368 !       0.53 eA-3
Q105 0.298 0.315 0.476 !       0.52 eA-3
Q106 0.188 0.401 0.031 !       0.52 eA-3
Q107 0.263 0.179 0.374 !       0.51 eA-3
;
_refine_diff_density_max 0.478
_refine_diff_density_min -0.551
_refine_diff_density_rms 0.082
_refine_ls_extinction_method none
_refine_ls_goodness_of_fit_ref 1.025
_refine_ls_hydrogen_treatment constr
_refine_ls_matrix_type full
_refine_ls_number_parameters 183
_refine_ls_number_reflns 2432
_refine_ls_number_restraints 0
_refine_ls_restrained_S_all 1.025
_refine_ls_R_factor_all 0.0714
_refine_ls_R_factor_gt 0.0457
_refine_ls_shift/su_max 0.001
_refine_ls_shift/su_mean 0.000
_refine_ls_structure_factor_coef Fsqd
_refine_ls_weighting_details 'w=1/[\s^2^(Fo^2^)+(0.0577P)^2^] where P=(Fo^2^+2Fc^2^)/3'
_refine_ls_weighting_scheme calc
_refine_ls_wR_factor_gt 0.1023
_refine_ls_wR_factor_ref 0.1097
_reflns_Friedel_coverage 0.000
_reflns_number_gt 1703
_reflns_number_total 2432
_reflns_threshold_expression 'I > 2\s(I)'
_cod_data_source_file c8ta04316g2.cif
_cod_data_source_block GR-MOF-4
_cod_original_cell_volume 3387.8(7)
_cod_original_sg_symbol_H-M 'C 2/c'
_cod_database_code 7237151
_shelx_space_group_comment
;
The symmetry employed for this shelxl refinement is uniquely defined
by the following loop, which should always be used as a source of
symmetry information in preference to the above space-group names.
They are only intended as comments.
;
_platon_squeeze_void_probe_radius 1.20
_shelxl_version_number 2014-3

loop_
_space_group_symop_operation_xyz
'x, y, z'
'-x, y, -z+1/2'
'x+1/2, y+1/2, z'
'-x+1/2, y+1/2, -z+1/2'
'-x, -y, -z'
'x, -y, z-1/2'
'-x+1/2, -y+1/2, -z'
'x+1/2, -y+1/2, z-1/2'

loop_
_atom_site_label
_atom_site_type_symbol
_atom_site_fract_x
_atom_site_fract_y
_atom_site_fract_z
_atom_site_U_iso_or_equiv
_atom_site_adp_type
_atom_site_occupancy
_atom_site_site_symmetry_order
_atom_site_calc_flag
_atom_site_refinement_flags_posn
_atom_site_refinement_flags_adp
Cu1 Cu 0.71242(2) 0.20010(4) 0.04187(6) 0.0211(2) Uani 1 1 d . .
C2A C 0.65990(16) 0.0306(3) 0.1891(5) 0.0236(12) Uani 1 1 d . .
H2A H 0.6882 -0.0027 0.1647 0.028 Uiso 1 1 calc R U
C3A C 0.62693(17) -0.0170(3) 0.2734(5) 0.0249(12) Uani 1 1 d . .
H3A H 0.6327 -0.0814 0.3034 0.030 Uiso 1 1 calc R U
C3B C 0.79904(19) 0.2129(3) 0.2363(5) 0.0266(12) Uani 1 1 d . .
C4A C 0.58510(16) 0.0320(3) 0.3132(4) 0.0196(11) Uani 1 1 d . .
C4B C 0.8281(2) 0.1814(4) 0.3742(6) 0.0448(15) Uani 1 1 d . .
C5A C 0.57808(16) 0.1272(3) 0.2628(5) 0.0266(12) Uani 1 1 d . .
H5A H 0.5504 0.1626 0.2866 0.032 Uiso 1 1 calc R U
C5B C 0.8070(2) 0.0857(3) 0.4362(5) 0.0366(14) Uani 1 1 d . .
H5B1 H 0.8257 0.0691 0.5258 0.044 Uiso 1 1 calc R U
H5B2 H 0.7734 0.0978 0.4614 0.044 Uiso 1 1 calc R U
C6A C 0.61239(17) 0.1684(3) 0.1779(5) 0.0250(11) Uani 1 1 d . .
H6A H 0.6071 0.2321 0.1438 0.030 Uiso 1 1 calc R U
C6B C 0.80744(19) -0.0022(3) 0.3341(5) 0.0383(14) Uani 1 1 d . .
H6B1 H 0.7891 0.0141 0.2438 0.046 Uiso 1 1 calc R U
H6B2 H 0.8411 -0.0157 0.3102 0.046 Uiso 1 1 calc R U
C7A C 0.54989(17) -0.0160(3) 0.4041(5) 0.0255(12) Uani 1 1 d . .
H7A H 0.5532 -0.0828 0.4238 0.031 Uiso 1 1 calc R U
C7B C 0.78561(18) -0.0937(3) 0.3990(5) 0.0242(11) Uani 1 1 d . .
O8B O 0.80938(12) -0.1714(2) 0.3875(3) 0.0312(9) Uani 1 1 d . .
O9B O 0.74467(12) -0.0859(2) 0.4565(4) 0.0349(9) Uani 1 1 d . .
C41B C 0.8232(3) 0.2624(4) 0.4872(6) 0.088(3) Uani 1 1 d . .
H41A H 0.8398 0.3204 0.4556 0.132 Uiso 1 1 calc R U
H41B H 0.8378 0.2411 0.5795 0.132 Uiso 1 1 calc R U
H41C H 0.7891 0.2768 0.4977 0.132 Uiso 1 1 calc R U
C42B C 0.8823(2) 0.1678(5) 0.3407(8) 0.092(3) Uani 1 1 d . .
H42A H 0.8848 0.1213 0.2624 0.137 Uiso 1 1 calc R U
H42B H 0.9002 0.1439 0.4264 0.137 Uiso 1 1 calc R U
H42C H 0.8958 0.2297 0.3121 0.137 Uiso 1 1 calc R U
N1A N 0.65332(13) 0.1215(2) 0.1412(4) 0.0192(9) Uani 1 1 d . .
N8A N 0.51474(14) 0.0312(3) 0.4574(4) 0.0311(10) Uani 1 1 d . .
O1B O 0.75537(12) 0.1837(2) 0.2179(3) 0.0318(8) Uani 1 1 d . .
O2B O 0.82032(12) 0.2673(2) 0.1490(3) 0.0342(9) Uani 1 1 d . .

loop_
_atom_site_aniso_label
_atom_site_aniso_U_11
_atom_site_aniso_U_22
_atom_site_aniso_U_33
_atom_site_aniso_U_23
_atom_site_aniso_U_13
_atom_site_aniso_U_12
Cu1 0.0243(4) 0.0144(3) 0.0255(3) 0.0010(3) 0.0099(2) -0.0013(3)
C2A 0.014(3) 0.019(3) 0.038(3) 0.004(2) 0.012(2) 0.006(2)
C3A 0.031(3) 0.014(2) 0.030(3) 0.005(2) 0.006(2) -0.001(2)
C3B 0.038(3) 0.013(2) 0.028(3) -0.002(2) -0.002(2) -0.001(2)
C4A 0.019(3) 0.024(3) 0.016(2) 0.006(2) 0.002(2) -0.002(2)
C4B 0.054(4) 0.034(3) 0.044(3) 0.012(3) -0.022(3) -0.021(3)
C5A 0.018(3) 0.030(3) 0.033(3) 0.004(2) 0.011(2) 0.003(2)
C5B 0.054(4) 0.023(3) 0.032(3) 0.016(2) -0.011(3) -0.016(3)
C6A 0.028(3) 0.020(3) 0.027(3) 0.004(2) 0.005(2) 0.002(2)
C6B 0.038(3) 0.032(3) 0.045(3) 0.010(2) 0.009(3) -0.006(3)
C7A 0.024(3) 0.026(3) 0.027(3) 0.006(2) 0.004(2) -0.006(2)
C7B 0.025(3) 0.020(3) 0.028(3) 0.002(2) 0.001(2) -0.001(2)
O8B 0.030(2) 0.0167(18) 0.049(2) 0.0025(15) 0.0207(17) 0.0012(15)
O9B 0.033(2) 0.0193(18) 0.054(2) 0.0109(16) 0.0231(18) 0.0040(15)
C41B 0.179(8) 0.038(4) 0.043(4) 0.004(3) -0.027(5) -0.047(5)
C42B 0.057(5) 0.067(5) 0.148(7) 0.057(5) -0.026(5) -0.025(4)
N1A 0.023(2) 0.015(2) 0.020(2) -0.0006(16) 0.0043(18) -0.0005(17)
N8A 0.024(2) 0.033(2) 0.038(3) 0.0118(19) 0.016(2) -0.0006(19)
O1B 0.032(2) 0.033(2) 0.031(2) 0.0085(15) -0.0001(16) -0.0087(17)
O2B 0.036(2) 0.0360(19) 0.031(2) 0.0123(16) 0.0027(17) -0.0139(16)

loop_
_atom_type_symbol
_atom_type_description
_atom_type_scat_dispersion_real
_atom_type_scat_dispersion_imag
_atom_type_scat_source
C C 0.0033 0.0016 'International Tables Vol C Tables 4.2.6.8 and 6.1.1.4'
Cu Cu 0.3201 1.2651 'International Tables Vol C Tables 4.2.6.8 and 6.1.1.4'
N N 0.0061 0.0033 'International Tables Vol C Tables 4.2.6.8 and 6.1.1.4'
O O 0.0106 0.0060 'International Tables Vol C Tables 4.2.6.8 and 6.1.1.4'
H H 0.0000 0.0000 'International Tables Vol C Tables 4.2.6.8 and 6.1.1.4'

loop_
_geom_angle_atom_site_label_1
_geom_angle_atom_site_label_2
_geom_angle_atom_site_label_3
_geom_angle
_geom_angle_site_symmetry_1
_geom_angle_site_symmetry_3
O1B Cu1 O9B 88.59(14) . 6
O1B Cu1 O8B 90.52(13) . 4_655
O9B Cu1 O8B 169.03(12) 6 4_655
O1B Cu1 O2B 168.75(12) . 7_655
O9B Cu1 O2B 91.05(14) 6 7_655
O8B Cu1 O2B 87.69(14) 4_655 7_655
O1B Cu1 N1A 91.48(13) . .
O9B Cu1 N1A 97.60(12) 6 .
O8B Cu1 N1A 93.35(12) 4_655 .
O2B Cu1 N1A 99.71(13) 7_655 .
O1B Cu1 Cu1 81.59(9) . 7_655
O9B Cu1 Cu1 85.53(9) 6 7_655
O8B Cu1 Cu1 83.53(9) 4_655 7_655
O2B Cu1 Cu1 87.17(9) 7_655 7_655
N1A Cu1 Cu1 172.35(10) . 7_655
N1A C2A C3A 123.0(4) . .
C2A C3A C4A 119.4(4) . .
O2B C3B O1B 124.5(4) . .
O2B C3B C4B 117.2(4) . .
O1B C3B C4B 118.3(4) . .
C3A C4A C5A 117.7(4) . .
C3A C4A C7A 120.6(4) . .
C5A C4A C7A 121.7(4) . .
C3B C4B C41B 107.5(5) . .
C3B C4B C42B 109.7(5) . .
C41B C4B C42B 109.9(5) . .
C3B C4B C5B 110.8(4) . .
C41B C4B C5B 108.4(4) . .
C42B C4B C5B 110.6(5) . .
C6A C5A C4A 119.1(4) . .
C6B C5B C4B 115.1(4) . .
N1A C6A C5A 123.3(4) . .
C7B C6B C5B 113.1(4) . .
N8A C7A C4A 121.5(4) . .
O8B C7B O9B 125.5(4) . .
O8B C7B C6B 116.7(4) . .
O9B C7B C6B 117.8(4) . .
C7B O8B Cu1 124.0(3) . 4_645
C7B O9B Cu1 121.4(3) . 6_556
C2A N1A C6A 117.6(4) . .
C2A N1A Cu1 120.6(3) . .
C6A N1A Cu1 120.9(3) . .
C7A N8A N8A 111.3(4) . 5_656
C3B O1B Cu1 126.7(3) . .
C3B O2B Cu1 119.6(3) . 7_655

loop_
_geom_bond_atom_site_label_1
_geom_bond_atom_site_label_2
_geom_bond_distance
_geom_bond_site_symmetry_2
Cu1 O1B 1.956(3) .
Cu1 O9B 1.966(3) 6
Cu1 O8B 1.966(3) 4_655
Cu1 O2B 1.972(3) 7_655
Cu1 N1A 2.169(3) .
Cu1 Cu1 2.6040(11) 7_655
C2A N1A 1.322(5) .
C2A C3A 1.374(6) .
C3A C4A 1.385(6) .
C3B O2B 1.252(5) .
C3B O1B 1.258(5) .
C3B C4B 1.518(7) .
C4A C5A 1.385(6) .
C4A C7A 1.455(6) .
C4B C41B 1.521(7) .
C4B C42B 1.534(8) .
C4B C5B 1.543(6) .
C5A C6A 1.365(6) .
C5B C6B 1.517(6) .
C6A N1A 1.342(5) .
C6B C7B 1.515(6) .
C7A N8A 1.270(5) .
C7B O8B 1.246(5) .
C7B O9B 1.261(5) .
O8B Cu1 1.966(3) 4_645
O9B Cu1 1.966(3) 6_556
N8A N8A 1.428(7) 5_656
O2B Cu1 1.972(3) 7_655

loop_
_platon_squeeze_void_nr
_platon_squeeze_void_average_x
_platon_squeeze_void_average_y
_platon_squeeze_void_average_z
_platon_squeeze_void_volume
_platon_squeeze_void_count_electrons
_platon_squeeze_void_content
1 0.000 0.000 -0.030 435 18 ' '
2 0.500 0.500 -0.023 435 18 ' '
